data_4345454
loop_
_publ_author_name
'Kriegel, Benjamin M.'
'Naested, Lara C. E.'
'Nocton, Gr\'egory'
'Lakshmi, K. V.'
'Lohrey, Trevor D.'
'Bergman, Robert G.'
'Arnold, John'

_publ_section_title
;
 Redox-Initiated Reactivity of Dinuclear \b-Diketiminatoniobium Imido
 Complexes.
;
_journal_issue 3
_journal_name_full 'Inorganic chemistry'
_journal_page_first 1626
_journal_page_last 1637
_journal_paper_doi 10.1021/acs.inorgchem.6b02735
_journal_volume 56
_journal_year 2017
_chemical_formula_sum 'C36 H53 Cl2 N4 Nb O'
_chemical_formula_weight 721.63
_chemical_name_common bmkxr52
_chemical_name_systematic
; 
 ? 
;
_space_group_crystal_system triclinic
_space_group_IT_number 2
_space_group_name_Hall '-P 1'
_space_group_name_H-M_alt 'P -1'
_symmetry_space_group_name_Hall '-P 1'
_symmetry_space_group_name_H-M 'P -1'
_atom_sites_solution_hydrogens geom
_atom_sites_solution_primary iterative
_atom_sites_solution_secondary difmap
_audit_creation_method SHELXL-2014
_cell_angle_alpha 87.8260(10)
_cell_angle_beta 77.6940(10)
_cell_angle_gamma 84.5860(10)
_cell_formula_units_Z 2
_cell_length_a 9.1510(5)
_cell_length_b 11.5419(7)
_cell_length_c 17.8562(10)
_cell_measurement_reflns_used 9367
_cell_measurement_temperature 100(2)
_cell_measurement_theta_max 25.33
_cell_measurement_theta_min 2.34
_cell_volume 1834.11(18)
_computing_cell_refinement 'Bruker SAINT'
_computing_data_collection 'Bruker APEX2'
_computing_data_reduction 'Bruker SAINT'
_computing_molecular_graphics ORTEP-32
_computing_publication_material WinGX
_computing_structure_refinement SHELXL-2014
_computing_structure_solution SHELXT
_diffrn_ambient_temperature 100(2)
_diffrn_detector_area_resol_mean 8.366
_diffrn_measured_fraction_theta_full 0.999
_diffrn_measured_fraction_theta_max 0.998
_diffrn_measurement_device_type 'Bruker APEX-I CCD'
_diffrn_measurement_method 'phi and omega scans'
_diffrn_radiation_type MoK\a
_diffrn_radiation_wavelength 0.71073
_diffrn_reflns_av_unetI/netI 0.0086
_diffrn_reflns_Laue_measured_fraction_full 0.999
_diffrn_reflns_Laue_measured_fraction_max 0.998
_diffrn_reflns_limit_h_max 11
_diffrn_reflns_limit_h_min -10
_diffrn_reflns_limit_k_max 13
_diffrn_reflns_limit_k_min -13
_diffrn_reflns_limit_l_max 21
_diffrn_reflns_limit_l_min 0
_diffrn_reflns_number 6661
_diffrn_reflns_point_group_measured_fraction_full 0.999
_diffrn_reflns_point_group_measured_fraction_max 0.998
_diffrn_reflns_theta_full 25.000
_diffrn_reflns_theta_max 25.329
_diffrn_reflns_theta_min 1.773
_diffrn_source 'fine-focus sealed tube'
_exptl_absorpt_coefficient_mu 0.506
_exptl_absorpt_correction_T_max 0.7452
_exptl_absorpt_correction_T_min 0.6826
_exptl_absorpt_correction_type multi-scan
_exptl_absorpt_process_details SADABS
_exptl_crystal_colour red
_exptl_crystal_density_diffrn 1.307
_exptl_crystal_description block
_exptl_crystal_F_000 760
_exptl_crystal_size_max 0.400
_exptl_crystal_size_mid 0.320
_exptl_crystal_size_min 0.240
_refine_diff_density_max 0.441
_refine_diff_density_min -0.446
_refine_diff_density_rms 0.050
_refine_ls_extinction_method none
_refine_ls_goodness_of_fit_ref 1.111
_refine_ls_hydrogen_treatment constr
_refine_ls_matrix_type full
_refine_ls_number_parameters 410
_refine_ls_number_reflns 6661
_refine_ls_number_restraints 0
_refine_ls_restrained_S_all 1.111
_refine_ls_R_factor_all 0.0236
_refine_ls_R_factor_gt 0.0231
_refine_ls_shift/su_max 0.004
_refine_ls_shift/su_mean 0.000
_refine_ls_structure_factor_coef Fsqd
_refine_ls_weighting_details 'w=1/[\s^2^(Fo^2^)+(0.0229P)^2^+1.7024P] where P=(Fo^2^+2Fc^2^)/3'
_refine_ls_weighting_scheme calc
_refine_ls_wR_factor_gt 0.0588
_refine_ls_wR_factor_ref 0.0591
_reflns_Friedel_coverage 0.000
_reflns_number_gt 6521
_reflns_number_total 6661
_reflns_threshold_expression 'I > 2\s(I)'
_cod_data_source_file ic6b02735_si_003.cif
_cod_data_source_block shelx
_cod_database_code 4345454
_shelx_space_group_comment
; 
The symmetry employed for this shelxl refinement is uniquely defined 
by the following loop, which should always be used as a source of 
symmetry information in preference to the above space-group names. 
They are only intended as comments. 
;
_shelx_estimated_absorpt_t_min 0.823
_shelx_estimated_absorpt_t_max 0.888
_shelxl_version_number 2014-3

loop_
_space_group_symop_operation_xyz
'x, y, z'
'-x, -y, -z'

loop_
_atom_site_label
_atom_site_type_symbol
_atom_site_fract_x
_atom_site_fract_y
_atom_site_fract_z
_atom_site_U_iso_or_equiv
_atom_site_adp_type
_atom_site_occupancy
_atom_site_site_symmetry_order
_atom_site_calc_flag
_atom_site_refinement_flags_posn
_atom_site_refinement_flags_adp
C1 C 0.28772(18) 0.52325(14) 0.17178(9) 0.0166(3) Uani 1 1 d . .
C2 C 0.16982(19) 0.47599(15) 0.14558(10) 0.0188(3) Uani 1 1 d . .
H2 H 0.0924 0.5316 0.1358 0.023 Uiso 1 1 calc R U
C3 C 0.15030(18) 0.36242(15) 0.13219(10) 0.0171(3) Uani 1 1 d . .
C4 C 0.2911(2) 0.65424(15) 0.16202(11) 0.0238(4) Uani 1 1 d . .
H4A H 0.2928 0.6882 0.2113 0.036 Uiso 1 1 calc R U
H4B H 0.2015 0.6871 0.1442 0.036 Uiso 1 1 calc R U
H4C H 0.3811 0.6720 0.1242 0.036 Uiso 1 1 calc R U
C5 C 0.0317(2) 0.34486(15) 0.08717(11) 0.0235(4) Uani 1 1 d . .
H5A H 0.0792 0.3071 0.0387 0.035 Uiso 1 1 calc R U
H5B H -0.0188 0.4205 0.0765 0.035 Uiso 1 1 calc R U
H5C H -0.0420 0.2956 0.1171 0.035 Uiso 1 1 calc R U
C6 C 0.51337(17) 0.52319(13) 0.21202(9) 0.0138(3) Uani 1 1 d . .
C7 C 0.50711(18) 0.57259(14) 0.28308(9) 0.0154(3) Uani 1 1 d . .
C8 C 0.62701(19) 0.63263(14) 0.29266(9) 0.0168(3) Uani 1 1 d . .
H8 H 0.6237 0.6654 0.3411 0.020 Uiso 1 1 calc R U
C9 C 0.75096(19) 0.64610(14) 0.23395(10) 0.0176(3) Uani 1 1 d . .
C10 C 0.75143(18) 0.59978(14) 0.16301(10) 0.0174(3) Uani 1 1 d . .
H10 H 0.8341 0.6102 0.1218 0.021 Uiso 1 1 calc R U
C11 C 0.63487(18) 0.53868(14) 0.15036(9) 0.0150(3) Uani 1 1 d . .
C12 C 0.3736(2) 0.56716(15) 0.34912(10) 0.0214(4) Uani 1 1 d . .
H12A H 0.4020 0.5166 0.3900 0.032 Uiso 1 1 calc R U
H12B H 0.2913 0.5358 0.3314 0.032 Uiso 1 1 calc R U
H12C H 0.3410 0.6456 0.3688 0.032 Uiso 1 1 calc R U
C13 C 0.8803(2) 0.70910(17) 0.24669(11) 0.0264(4) Uani 1 1 d . .
H13A H 0.8452 0.7624 0.2895 0.040 Uiso 1 1 calc R U
H13B H 0.9206 0.7535 0.2002 0.040 Uiso 1 1 calc R U
H13C H 0.9591 0.6524 0.2586 0.040 Uiso 1 1 calc R U
C14 C 0.6367(2) 0.49696(15) 0.07124(9) 0.0196(3) Uani 1 1 d . .
H14A H 0.5584 0.5426 0.0502 0.029 Uiso 1 1 calc R U
H14B H 0.6179 0.4145 0.0741 0.029 Uiso 1 1 calc R U
H14C H 0.7350 0.5066 0.0380 0.029 Uiso 1 1 calc R U
C15 C 0.20337(18) 0.15690(14) 0.12455(9) 0.0145(3) Uani 1 1 d . .
C16 C 0.28861(18) 0.12109(14) 0.05316(9) 0.0152(3) Uani 1 1 d . .
C17 C 0.25922(19) 0.01803(14) 0.02306(9) 0.0169(3) Uani 1 1 d . .
H17 H 0.3177 -0.0074 -0.0250 0.020 Uiso 1 1 calc R U
C18 C 0.14644(19) -0.04852(14) 0.06159(10) 0.0177(3) Uani 1 1 d . .
C19 C 0.06331(19) -0.01024(15) 0.13214(10) 0.0190(3) Uani 1 1 d . .
H19 H -0.0137 -0.0552 0.1591 0.023 Uiso 1 1 calc R U
C20 C 0.08908(18) 0.09187(14) 0.16465(9) 0.0170(3) Uani 1 1 d . .
C21 C 0.40449(19) 0.19459(15) 0.00647(10) 0.0187(3) Uani 1 1 d . .
H21A H 0.3544 0.2567 -0.0204 0.028 Uiso 1 1 calc R U
H21B H 0.4753 0.1458 -0.0310 0.028 Uiso 1 1 calc R U
H21C H 0.4589 0.2290 0.0405 0.028 Uiso 1 1 calc R U
C22 C 0.1110(2) -0.15551(15) 0.02529(10) 0.0229(4) Uani 1 1 d . .
H22A H 0.0737 -0.1328 -0.0211 0.034 Uiso 1 1 calc R U
H22B H 0.0342 -0.1945 0.0616 0.034 Uiso 1 1 calc R U
H22C H 0.2022 -0.2087 0.0119 0.034 Uiso 1 1 calc R U
C23 C -0.0095(2) 0.13180(17) 0.23991(10) 0.0235(4) Uani 1 1 d . .
H23A H 0.0479 0.1211 0.2805 0.035 Uiso 1 1 calc R U
H23B H -0.0966 0.0859 0.2525 0.035 Uiso 1 1 calc R U
H23C H -0.0439 0.2143 0.2355 0.035 Uiso 1 1 calc R U
C24 C 0.40982(19) -0.01177(14) 0.26949(10) 0.0179(3) Uani 1 1 d . .
C25 C 0.2734(2) -0.06990(16) 0.31459(11) 0.0274(4) Uani 1 1 d . .
H25A H 0.2329 -0.0285 0.3625 0.041 Uiso 1 1 calc R U
H25B H 0.3038 -0.1511 0.3262 0.041 Uiso 1 1 calc R U
H25C H 0.1962 -0.0673 0.2839 0.041 Uiso 1 1 calc R U
C26 C 0.5356(2) -0.02105(16) 0.31461(11) 0.0259(4) Uani 1 1 d . .
H26A H 0.6200 0.0199 0.2863 0.039 Uiso 1 1 calc R U
H26B H 0.5692 -0.1032 0.3214 0.039 Uiso 1 1 calc R U
H26C H 0.4979 0.0141 0.3649 0.039 Uiso 1 1 calc R U
C27 C 0.4665(2) -0.06740(15) 0.19098(10) 0.0234(4) Uani 1 1 d . .
H27A H 0.3849 -0.0620 0.1629 0.035 Uiso 1 1 calc R U
H27B H 0.5007 -0.1494 0.1979 0.035 Uiso 1 1 calc R U
H27C H 0.5501 -0.0264 0.1619 0.035 Uiso 1 1 calc R U
C28 C 0.44134(19) 0.25928(14) 0.40681(10) 0.0186(3) Uani 1 1 d . .
H28 H 0.3423 0.2356 0.4183 0.022 Uiso 1 1 calc R U
C29 C 0.5164(2) 0.26323(16) 0.46597(10) 0.0240(4) Uani 1 1 d . .
H29 H 0.4698 0.2427 0.5169 0.029 Uiso 1 1 calc R U
C30 C 0.6611(2) 0.29765(17) 0.44961(11) 0.0261(4) Uani 1 1 d . .
H30 H 0.7151 0.3015 0.4892 0.031 Uiso 1 1 calc R U
C31 C 0.72538(19) 0.32620(15) 0.37484(11) 0.0222(4) Uani 1 1 d . .
H31 H 0.8246 0.3497 0.3621 0.027 Uiso 1 1 calc R U
C32 C 0.64308(18) 0.32010(14) 0.31870(10) 0.0172(3) Uani 1 1 d . .
H32 H 0.6881 0.3398 0.2674 0.021 Uiso 1 1 calc R U
C33 C 0.1257(2) 0.42475(17) 0.55654(12) 0.0316(4) Uani 1 1 d . .
H33A H 0.1728 0.4199 0.6011 0.047 Uiso 1 1 calc R U
H33B H 0.0494 0.4912 0.5618 0.047 Uiso 1 1 calc R U
H33C H 0.2024 0.4350 0.5098 0.047 Uiso 1 1 calc R U
C34 C 0.0533(2) 0.31471(17) 0.55171(11) 0.0274(4) Uani 1 1 d . .
H34A H -0.0303 0.3073 0.5966 0.033 Uiso 1 1 calc R U
H34B H 0.0118 0.3166 0.5047 0.033 Uiso 1 1 calc R U
C35 C 0.1073(2) 0.11273(18) 0.53479(13) 0.0342(5) Uani 1 1 d . .
H35A H 0.0877 0.1159 0.4823 0.041 Uiso 1 1 calc R U
H35B H 0.0118 0.1017 0.5715 0.041 Uiso 1 1 calc R U
C36 C 0.2214(3) 0.01278(18) 0.54230(13) 0.0368(5) Uani 1 1 d . .
H36A H 0.3162 0.0247 0.5065 0.055 Uiso 1 1 calc R U
H36B H 0.1846 -0.0600 0.5305 0.055 Uiso 1 1 calc R U
H36C H 0.2378 0.0084 0.5948 0.055 Uiso 1 1 calc R U
N1 N 0.39112(15) 0.46017(11) 0.19964(8) 0.0140(3) Uani 1 1 d . .
N2 N 0.23079(15) 0.26616(11) 0.15507(8) 0.0141(3) Uani 1 1 d . .
N3 N 0.36718(15) 0.11132(12) 0.25838(8) 0.0146(3) Uani 1 1 d . .
N4 N 0.50194(15) 0.28748(11) 0.33350(8) 0.0151(3) Uani 1 1 d . .
Cl1 Cl 0.15225(4) 0.33898(3) 0.33308(2) 0.01774(9) Uani 1 1 d . .
Cl2 Cl 0.61543(4) 0.22837(3) 0.15638(2) 0.01690(9) Uani 1 1 d . .
Nb1 Nb 0.36528(2) 0.26177(2) 0.23676(2) 0.01227(5) Uani 1 1 d . .
O1 O 0.16261(13) 0.21807(11) 0.55009(7) 0.0229(3) Uani 1 1 d . .

loop_
_atom_site_aniso_label
_atom_site_aniso_U_11
_atom_site_aniso_U_22
_atom_site_aniso_U_33
_atom_site_aniso_U_23
_atom_site_aniso_U_13
_atom_site_aniso_U_12
C1 0.0158(8) 0.0149(8) 0.0187(8) -0.0039(6) -0.0027(6) 0.0001(6)
C2 0.0155(8) 0.0166(8) 0.0252(9) -0.0039(7) -0.0079(7) 0.0034(6)
C3 0.0134(8) 0.0186(8) 0.0194(8) -0.0049(6) -0.0042(6) 0.0008(6)
C4 0.0212(9) 0.0151(8) 0.0380(11) -0.0003(7) -0.0130(8) -0.0007(7)
C5 0.0220(9) 0.0183(8) 0.0340(10) -0.0070(7) -0.0152(8) 0.0026(7)
C6 0.0127(7) 0.0113(7) 0.0185(8) -0.0002(6) -0.0059(6) -0.0005(6)
C7 0.0167(8) 0.0120(7) 0.0173(8) -0.0008(6) -0.0036(6) 0.0002(6)
C8 0.0204(8) 0.0134(8) 0.0176(8) -0.0025(6) -0.0063(7) -0.0010(6)
C9 0.0169(8) 0.0145(8) 0.0227(9) 0.0006(6) -0.0067(7) -0.0023(6)
C10 0.0151(8) 0.0167(8) 0.0195(8) 0.0018(6) -0.0018(6) -0.0017(6)
C11 0.0161(8) 0.0130(7) 0.0162(8) 0.0011(6) -0.0052(6) 0.0009(6)
C12 0.0215(9) 0.0196(8) 0.0217(9) -0.0070(7) 0.0008(7) -0.0048(7)
C13 0.0236(9) 0.0299(10) 0.0275(10) -0.0039(8) -0.0045(8) -0.0117(8)
C14 0.0222(9) 0.0210(9) 0.0160(8) 0.0004(6) -0.0040(7) -0.0045(7)
C15 0.0133(8) 0.0137(8) 0.0177(8) -0.0036(6) -0.0060(6) -0.0004(6)
C16 0.0160(8) 0.0140(8) 0.0162(8) 0.0001(6) -0.0059(6) 0.0008(6)
C17 0.0202(8) 0.0162(8) 0.0144(8) -0.0032(6) -0.0049(6) 0.0029(6)
C18 0.0238(9) 0.0135(8) 0.0182(8) -0.0013(6) -0.0100(7) -0.0007(6)
C19 0.0203(8) 0.0201(8) 0.0185(8) 0.0005(7) -0.0061(7) -0.0069(7)
C20 0.0163(8) 0.0191(8) 0.0165(8) -0.0029(6) -0.0049(6) -0.0023(6)
C21 0.0197(8) 0.0191(8) 0.0169(8) -0.0013(6) -0.0021(7) -0.0027(7)
C22 0.0348(10) 0.0164(8) 0.0201(9) -0.0026(7) -0.0094(8) -0.0059(7)
C23 0.0182(9) 0.0301(10) 0.0216(9) -0.0078(7) 0.0013(7) -0.0087(7)
C24 0.0218(9) 0.0136(8) 0.0180(8) -0.0011(6) -0.0031(7) -0.0021(6)
C25 0.0334(10) 0.0190(9) 0.0289(10) 0.0025(7) -0.0018(8) -0.0093(8)
C26 0.0330(10) 0.0181(9) 0.0288(10) -0.0010(7) -0.0129(8) 0.0020(7)
C27 0.0318(10) 0.0159(8) 0.0216(9) -0.0045(7) -0.0044(7) 0.0011(7)
C28 0.0174(8) 0.0182(8) 0.0198(8) -0.0038(6) -0.0034(7) -0.0002(6)
C29 0.0252(9) 0.0287(10) 0.0178(9) -0.0056(7) -0.0047(7) 0.0019(7)
C30 0.0248(9) 0.0313(10) 0.0248(10) -0.0110(8) -0.0120(8) 0.0042(8)
C31 0.0155(8) 0.0232(9) 0.0295(10) -0.0094(7) -0.0071(7) -0.0004(7)
C32 0.0151(8) 0.0136(8) 0.0224(9) -0.0043(6) -0.0032(6) 0.0011(6)
C33 0.0353(11) 0.0291(10) 0.0315(11) -0.0051(8) -0.0132(9) 0.0081(8)
C34 0.0207(9) 0.0362(11) 0.0244(9) -0.0038(8) -0.0057(7) 0.0052(8)
C35 0.0312(11) 0.0326(11) 0.0428(12) 0.0020(9) -0.0132(9) -0.0114(9)
C36 0.0449(13) 0.0265(10) 0.0444(13) 0.0019(9) -0.0206(10) -0.0069(9)
N1 0.0122(6) 0.0147(7) 0.0152(7) -0.0039(5) -0.0025(5) -0.0012(5)
N2 0.0123(6) 0.0138(7) 0.0162(7) -0.0035(5) -0.0027(5) -0.0011(5)
N3 0.0136(7) 0.0166(7) 0.0138(7) -0.0027(5) -0.0024(5) -0.0022(5)
N4 0.0139(7) 0.0130(6) 0.0185(7) -0.0033(5) -0.0037(5) 0.0002(5)
Cl1 0.01270(18) 0.0215(2) 0.01817(19) -0.00675(15) -0.00045(14) -0.00087(15)
Cl2 0.01368(18) 0.01703(19) 0.01794(19) -0.00146(14) 0.00061(14) 0.00060(14)
Nb1 0.01101(8) 0.01232(8) 0.01341(8) -0.00243(5) -0.00204(5) -0.00100(5)
O1 0.0181(6) 0.0256(7) 0.0252(7) -0.0013(5) -0.0049(5) -0.0017(5)

loop_
_atom_type_symbol
_atom_type_description
_atom_type_scat_dispersion_real
_atom_type_scat_dispersion_imag
_atom_type_scat_source
C C 0.0033 0.0016 'International Tables Vol C Tables 4.2.6.8 and 6.1.1.4'
H H 0.0000 0.0000 'International Tables Vol C Tables 4.2.6.8 and 6.1.1.4'
N N 0.0061 0.0033 'International Tables Vol C Tables 4.2.6.8 and 6.1.1.4'
Cl Cl 0.1484 0.1585 'International Tables Vol C Tables 4.2.6.8 and 6.1.1.4'
Nb Nb -2.0727 0.6215 'International Tables Vol C Tables 4.2.6.8 and 6.1.1.4'
O O 0.0106 0.0060 'International Tables Vol C Tables 4.2.6.8 and 6.1.1.4'

loop_
_geom_angle_atom_site_label_1
_geom_angle_atom_site_label_2
_geom_angle_atom_site_label_3
_geom_angle
N1 C1 C2 123.80(15)
N1 C1 C4 121.00(15)
C2 C1 C4 115.14(14)
C3 C2 C1 130.16(15)
C3 C2 H2 114.9
C1 C2 H2 114.9
N2 C3 C2 125.31(15)
N2 C3 C5 118.55(14)
C2 C3 C5 116.13(15)
C1 C4 H4A 109.5
C1 C4 H4B 109.5
H4A C4 H4B 109.5
C1 C4 H4C 109.5
H4A C4 H4C 109.5
H4B C4 H4C 109.5
C3 C5 H5A 109.5
C3 C5 H5B 109.5
H5A C5 H5B 109.5
C3 C5 H5C 109.5
H5A C5 H5C 109.5
H5B C5 H5C 109.5
C7 C6 C11 120.57(15)
C7 C6 N1 120.44(14)
C11 C6 N1 118.92(14)
C8 C7 C6 118.67(15)
C8 C7 C12 118.54(15)
C6 C7 C12 122.76(15)
C9 C8 C7 122.26(15)
C9 C8 H8 118.9
C7 C8 H8 118.9
C8 C9 C10 117.75(15)
C8 C9 C13 120.95(15)
C10 C9 C13 121.30(15)
C9 C10 C11 122.34(15)
C9 C10 H10 118.8
C11 C10 H10 118.8
C10 C11 C6 118.32(15)
C10 C11 C14 120.02(15)
C6 C11 C14 121.57(15)
C7 C12 H12A 109.5
C7 C12 H12B 109.5
H12A C12 H12B 109.5
C7 C12 H12C 109.5
H12A C12 H12C 109.5
H12B C12 H12C 109.5
C9 C13 H13A 109.5
C9 C13 H13B 109.5
H13A C13 H13B 109.5
C9 C13 H13C 109.5
H13A C13 H13C 109.5
H13B C13 H13C 109.5
C11 C14 H14A 109.5
C11 C14 H14B 109.5
H14A C14 H14B 109.5
C11 C14 H14C 109.5
H14A C14 H14C 109.5
H14B C14 H14C 109.5
C20 C15 C16 120.86(15)
C20 C15 N2 120.21(14)
C16 C15 N2 118.87(14)
C17 C16 C15 118.75(15)
C17 C16 C21 119.60(15)
C15 C16 C21 121.55(14)
C18 C17 C16 121.71(15)
C18 C17 H17 119.1
C16 C17 H17 119.1
C19 C18 C17 118.11(15)
C19 C18 C22 121.40(16)
C17 C18 C22 120.41(15)
C18 C19 C20 122.22(16)
C18 C19 H19 118.9
C20 C19 H19 118.9
C19 C20 C15 118.35(15)
C19 C20 C23 119.77(15)
C15 C20 C23 121.84(15)
C16 C21 H21A 109.5
C16 C21 H21B 109.5
H21A C21 H21B 109.5
C16 C21 H21C 109.5
H21A C21 H21C 109.5
H21B C21 H21C 109.5
C18 C22 H22A 109.5
C18 C22 H22B 109.5
H22A C22 H22B 109.5
C18 C22 H22C 109.5
H22A C22 H22C 109.5
H22B C22 H22C 109.5
C20 C23 H23A 109.5
C20 C23 H23B 109.5
H23A C23 H23B 109.5
C20 C23 H23C 109.5
H23A C23 H23C 109.5
H23B C23 H23C 109.5
N3 C24 C27 108.85(13)
N3 C24 C25 109.24(14)
C27 C24 C25 110.60(14)
N3 C24 C26 107.60(13)
C27 C24 C26 110.14(15)
C25 C24 C26 110.35(15)
C24 C25 H25A 109.5
C24 C25 H25B 109.5
H25A C25 H25B 109.5
C24 C25 H25C 109.5
H25A C25 H25C 109.5
H25B C25 H25C 109.5
C24 C26 H26A 109.5
C24 C26 H26B 109.5
H26A C26 H26B 109.5
C24 C26 H26C 109.5
H26A C26 H26C 109.5
H26B C26 H26C 109.5
C24 C27 H27A 109.5
C24 C27 H27B 109.5
H27A C27 H27B 109.5
C24 C27 H27C 109.5
H27A C27 H27C 109.5
H27B C27 H27C 109.5
N4 C28 C29 123.17(16)
N4 C28 H28 118.4
C29 C28 H28 118.4
C28 C29 C30 118.75(17)
C28 C29 H29 120.6
C30 C29 H29 120.6
C31 C30 C29 118.93(17)
C31 C30 H30 120.5
C29 C30 H30 120.5
C30 C31 C32 118.95(16)
C30 C31 H31 120.5
C32 C31 H31 120.5
N4 C32 C31 123.03(16)
N4 C32 H32 118.5
C31 C32 H32 118.5
C34 C33 H33A 109.5
C34 C33 H33B 109.5
H33A C33 H33B 109.5
C34 C33 H33C 109.5
H33A C33 H33C 109.5
H33B C33 H33C 109.5
O1 C34 C33 109.02(15)
O1 C34 H34A 109.9
C33 C34 H34A 109.9
O1 C34 H34B 109.9
C33 C34 H34B 109.9
H34A C34 H34B 108.3
O1 C35 C36 109.27(16)
O1 C35 H35A 109.8
C36 C35 H35A 109.8
O1 C35 H35B 109.8
C36 C35 H35B 109.8
H35A C35 H35B 108.3
C35 C36 H36A 109.5
C35 C36 H36B 109.5
H36A C36 H36B 109.5
C35 C36 H36C 109.5
H36A C36 H36C 109.5
H36B C36 H36C 109.5
C1 N1 C6 114.85(13)
C1 N1 Nb1 121.58(11)
C6 N1 Nb1 123.35(10)
C3 N2 C15 114.49(13)
C3 N2 Nb1 126.23(11)
C15 N2 Nb1 118.90(10)
C24 N3 Nb1 165.37(12)
C32 N4 C28 117.16(14)
C32 N4 Nb1 123.64(11)
C28 N4 Nb1 118.98(11)
N3 Nb1 N2 97.47(6)
N3 Nb1 N1 173.50(5)
N2 Nb1 N1 84.25(5)
N3 Nb1 N4 90.43(5)
N2 Nb1 N4 170.99(5)
N1 Nb1 N4 88.38(5)
N3 Nb1 Cl1 101.44(4)
N2 Nb1 Cl1 90.77(4)
N1 Nb1 Cl1 84.77(3)
N4 Nb1 Cl1 83.39(3)
N3 Nb1 Cl2 89.31(4)
N2 Nb1 Cl2 101.35(4)
N1 Nb1 Cl2 84.20(3)
N4 Nb1 Cl2 83.00(3)
Cl1 Nb1 Cl2 162.682(15)
C35 O1 C34 111.95(14)

loop_
_geom_bond_atom_site_label_1
_geom_bond_atom_site_label_2
_geom_bond_distance
C1 N1 1.310(2)
C1 C2 1.423(2)
C1 C4 1.518(2)
C2 C3 1.376(2)
C2 H2 0.9500
C3 N2 1.372(2)
C3 C5 1.513(2)
C4 H4A 0.9800
C4 H4B 0.9800
C4 H4C 0.9800
C5 H5A 0.9800
C5 H5B 0.9800
C5 H5C 0.9800
C6 C7 1.399(2)
C6 C11 1.407(2)
C6 N1 1.449(2)
C7 C8 1.395(2)
C7 C12 1.510(2)
C8 C9 1.387(2)
C8 H8 0.9500
C9 C10 1.392(2)
C9 C13 1.507(2)
C10 C11 1.394(2)
C10 H10 0.9500
C11 C14 1.506(2)
C12 H12A 0.9800
C12 H12B 0.9800
C12 H12C 0.9800
C13 H13A 0.9800
C13 H13B 0.9800
C13 H13C 0.9800
C14 H14A 0.9800
C14 H14B 0.9800
C14 H14C 0.9800
C15 C20 1.399(2)
C15 C16 1.400(2)
C15 N2 1.456(2)
C16 C17 1.395(2)
C16 C21 1.509(2)
C17 C18 1.391(2)
C17 H17 0.9500
C18 C19 1.390(2)
C18 C22 1.509(2)
C19 C20 1.394(2)
C19 H19 0.9500
C20 C23 1.511(2)
C21 H21A 0.9800
C21 H21B 0.9800
C21 H21C 0.9800
C22 H22A 0.9800
C22 H22B 0.9800
C22 H22C 0.9800
C23 H23A 0.9800
C23 H23B 0.9800
C23 H23C 0.9800
C24 N3 1.455(2)
C24 C27 1.530(2)
C24 C25 1.531(2)
C24 C26 1.533(2)
C25 H25A 0.9800
C25 H25B 0.9800
C25 H25C 0.9800
C26 H26A 0.9800
C26 H26B 0.9800
C26 H26C 0.9800
C27 H27A 0.9800
C27 H27B 0.9800
C27 H27C 0.9800
C28 N4 1.349(2)
C28 C29 1.382(2)
C28 H28 0.9500
C29 C30 1.386(3)
C29 H29 0.9500
C30 C31 1.381(3)
C30 H30 0.9500
C31 C32 1.383(2)
C31 H31 0.9500
C32 N4 1.349(2)
C32 H32 0.9500
C33 C34 1.501(3)
C33 H33A 0.9800
C33 H33B 0.9800
C33 H33C 0.9800
C34 O1 1.423(2)
C34 H34A 0.9900
C34 H34B 0.9900
C35 O1 1.417(2)
C35 C36 1.503(3)
C35 H35A 0.9900
C35 H35B 0.9900
C36 H36A 0.9800
C36 H36B 0.9800
C36 H36C 0.9800
N1 Nb1 2.3789(13)
N2 Nb1 2.0960(13)
N3 Nb1 1.7638(14)
N4 Nb1 2.3801(14)
Cl1 Nb1 2.4314(4)
Cl2 Nb1 2.4339(4)
